data_7703755
loop_
_publ_author_name
'B\'arta, Ond\<rej'
'Gyepes, R\'obert'
'C\'isa\<rov\'a, Ivana'
'Alemayehu, Adam'
'\<St\<epni\<cka, Petr'

_publ_section_title
;
 Synthesis and study of Fe \\rightarrow Pd interactions in unsymmetric
 Pd(ii) complexes with phosphinoferrocene guanidine ligands.
;
_journal_issue 14
_journal_name_full 'Dalton transactions (Cambridge, England : 2003)'
_journal_page_first 4225
_journal_page_last 4229
_journal_paper_doi 10.1039/d0dt00812e
_journal_volume 49
_journal_year 2020
_chemical_formula_moiety 'C29 H34 Cl2 Fe N3 P Pd'
_chemical_formula_sum 'C29 H34 Cl2 Fe N3 P Pd'
_chemical_formula_weight 688.71
_space_group_crystal_system monoclinic
_space_group_IT_number 14
_space_group_name_Hall '-P 2yn'
_space_group_name_H-M_alt 'P 1 21/n 1'
_atom_sites_solution_hydrogens mixed
_atom_sites_solution_primary direct
_atom_sites_solution_secondary difmap
_audit_creation_method SHELXL-2014/7
_audit_update_record
;
2020-02-22 deposited with the CCDC.	2020-03-16 downloaded from the CCDC.
;
_cell_angle_alpha 90
_cell_angle_beta 98.462(2)
_cell_angle_gamma 90
_cell_formula_units_Z 4
_cell_length_a 13.2176(5)
_cell_length_b 13.0451(4)
_cell_length_c 16.9643(7)
_cell_measurement_reflns_used 9126
_cell_measurement_temperature 150(2)
_cell_measurement_theta_max 29.62
_cell_measurement_theta_min 2.21
_cell_volume 2893.22(19)
_computing_cell_refinement 'SAINT V8.37A (Bruker AXS Inc., 2015)'
_computing_data_collection 'Bruker Instrument Service vV6.2.4'
_computing_data_reduction 'SAINT V8.37A (Bruker AXS Inc., 2015)'
_computing_molecular_graphics 'PLATON (Spek, 2016)'
_computing_publication_material 'PLATON (Spek, 2016)'
_computing_structure_refinement 'SHELXL-2014/7 (Sheldrick, 2014)'
_computing_structure_solution 'XT, VERSION 2014/5'
_diffrn_ambient_temperature 150(2)
_diffrn_measured_fraction_theta_full 0.999
_diffrn_measured_fraction_theta_max 0.999
_diffrn_measurement_device_type 'Bruker D8 VENTURE Kappa Duo PHOTON 100 CMOS'
_diffrn_measurement_method '\f and \w scans'
_diffrn_radiation_monochromator 'Quazar Mo multilayer optic'
_diffrn_radiation_source 'I\mS micro-focus sealed tube'
_diffrn_radiation_type MoK\a
_diffrn_radiation_wavelength 0.71073
_diffrn_reflns_av_R_equivalents 0.0459
_diffrn_reflns_av_unetI/netI 0.0202
_diffrn_reflns_Laue_measured_fraction_full 0.999
_diffrn_reflns_Laue_measured_fraction_max 0.999
_diffrn_reflns_limit_h_max 17
_diffrn_reflns_limit_h_min -17
_diffrn_reflns_limit_k_max 14
_diffrn_reflns_limit_k_min -16
_diffrn_reflns_limit_l_max 22
_diffrn_reflns_limit_l_min -22
_diffrn_reflns_number 66149
_diffrn_reflns_point_group_measured_fraction_full 0.999
_diffrn_reflns_point_group_measured_fraction_max 0.999
_diffrn_reflns_theta_full 25.242
_diffrn_reflns_theta_max 27.498
_diffrn_reflns_theta_min 2.205
_exptl_absorpt_coefficient_mu 1.387
_exptl_absorpt_correction_T_max 0.95
_exptl_absorpt_correction_T_min 0.82
_exptl_absorpt_correction_type numerical
_exptl_absorpt_process_details 'SADABS-2016/2 - Bruker AXS'
_exptl_crystal_colour orange-red
_exptl_crystal_density_diffrn 1.581
_exptl_crystal_description plate
_exptl_crystal_F_000 1400
_exptl_crystal_size_max 0.19
_exptl_crystal_size_mid 0.14
_exptl_crystal_size_min 0.03
_refine_diff_density_max 0.858
_refine_diff_density_min -0.624
_refine_diff_density_rms 0.074
_refine_ls_extinction_method none
_refine_ls_goodness_of_fit_ref 1.037
_refine_ls_hydrogen_treatment constr
_refine_ls_matrix_type full
_refine_ls_number_parameters 338
_refine_ls_number_reflns 6626
_refine_ls_number_restraints 0
_refine_ls_restrained_S_all 1.037
_refine_ls_R_factor_all 0.0322
_refine_ls_R_factor_gt 0.0236
_refine_ls_shift/su_max 0.003
_refine_ls_shift/su_mean 0.000
_refine_ls_structure_factor_coef Fsqd
_refine_ls_weighting_details 'w=1/[\s^2^(Fo^2^)+(0.0215P)^2^+3.3786P] where P=(Fo^2^+2Fc^2^)/3'
_refine_ls_weighting_scheme calc
_refine_ls_wR_factor_gt 0.0524
_refine_ls_wR_factor_ref 0.0555
_reflns_Friedel_coverage 0.000
_reflns_number_gt 5709
_reflns_number_total 6626
_reflns_threshold_expression 'I > 2\s(I)'
_cod_data_source_file d0dt00812e3.cif
_cod_data_source_block mo_ob159b
_cod_depositor_comments 'Adding full bibliography for 7703751--7703757.cif.'
_cod_original_sg_symbol_H-M 'P 21/n'
_cod_database_code 7703755
_shelx_shelxl_version_number 2014/7
_shelx_space_group_comment
;
The symmetry employed for this shelxl refinement is uniquely defined
by the following loop, which should always be used as a source of
symmetry information in preference to the above space-group names.
They are only intended as comments.
;
_shelx_estimated_absorpt_t_min 0.779
_shelx_estimated_absorpt_t_max 0.960

loop_
_space_group_symop_operation_xyz
'x, y, z'
'-x+1/2, y+1/2, -z+1/2'
'-x, -y, -z'
'x-1/2, -y-1/2, z-1/2'

loop_
_atom_site_label
_atom_site_type_symbol
_atom_site_fract_x
_atom_site_fract_y
_atom_site_fract_z
_atom_site_U_iso_or_equiv
_atom_site_adp_type
_atom_site_occupancy
_atom_site_site_symmetry_order
_atom_site_calc_flag
_atom_site_refinement_flags_posn
_atom_site_refinement_flags_adp
_atom_site_refinement_flags_occupancy
_atom_site_disorder_assembly
_atom_site_disorder_group
Pd Pd 0.35026(2) 0.37212(2) 0.63770(2) 0.01281(4) Uani 1 1 d . . . . .
Cl1 Cl 0.36533(4) 0.43620(4) 0.76956(3) 0.02216(11) Uani 1 1 d . . . . .
Cl2 Cl 0.34776(4) 0.53613(4) 0.58994(3) 0.01875(10) Uani 1 1 d . . . . .
Fe Fe 0.54380(2) 0.17032(2) 0.59975(2) 0.01434(7) Uani 1 1 d . . . . .
P P 0.34209(4) 0.30541(4) 0.51327(3) 0.01323(10) Uani 1 1 d . . . . .
N1 N 0.36442(13) 0.22935(12) 0.68762(10) 0.0155(3) Uani 1 1 d . . . . .
N2 N 0.19473(13) 0.21677(14) 0.69800(11) 0.0192(4) Uani 1 1 d . . . . .
H2N H 0.1933 0.2438 0.6520 0.023 Uiso 1 1 d R U . . .
N3 N 0.31070(13) 0.13278(14) 0.79182(10) 0.0207(4) Uani 1 1 d . . . . .
H3N H 0.2578 0.0994 0.8057 0.025 Uiso 1 1 d R U . . .
C1 C 0.46261(15) 0.24558(15) 0.50668(11) 0.0144(4) Uani 1 1 d . . . . .
C2 C 0.55920(15) 0.29528(16) 0.53106(12) 0.0178(4) Uani 1 1 d . . . . .
H2 H 0.5688 0.3638 0.5496 0.021 Uiso 1 1 calc R U . . .
C3 C 0.63772(16) 0.22376(17) 0.52243(13) 0.0224(5) Uani 1 1 d . . . . .
H3 H 0.7092 0.2365 0.5338 0.027 Uiso 1 1 calc R U . . .
C4 C 0.59160(17) 0.13029(17) 0.49403(13) 0.0227(4) Uani 1 1 d . . . . .
H4 H 0.6269 0.0695 0.4838 0.027 Uiso 1 1 calc R U . . .
C5 C 0.48365(16) 0.14262(16) 0.48344(12) 0.0183(4) Uani 1 1 d . . . . .
H5 H 0.4343 0.0920 0.4645 0.022 Uiso 1 1 calc R U . . .
C6 C 0.46077(15) 0.18073(15) 0.69279(11) 0.0155(4) Uani 1 1 d . . . . .
C7 C 0.55736(16) 0.23017(17) 0.71146(12) 0.0190(4) Uani 1 1 d . . . . .
H7 H 0.5681 0.3005 0.7247 0.023 Uiso 1 1 calc R U . . .
C8 C 0.63494(16) 0.15580(18) 0.70679(13) 0.0239(5) Uani 1 1 d . . . . .
H8 H 0.7066 0.1676 0.7169 0.029 Uiso 1 1 calc R U . . .
C9 C 0.58635(17) 0.06060(17) 0.68438(13) 0.0220(4) Uani 1 1 d . . . . .
H9 H 0.6201 -0.0022 0.6769 0.026 Uiso 1 1 calc R U . . .
C10 C 0.47849(16) 0.07573(16) 0.67511(12) 0.0179(4) Uani 1 1 d . . . . .
H10 H 0.4276 0.0252 0.6599 0.021 Uiso 1 1 calc R U . . .
C11 C 0.32172(15) 0.39605(15) 0.43112(12) 0.0163(4) Uani 1 1 d . . . . .
C12 C 0.23573(16) 0.46037(17) 0.42272(13) 0.0218(4) Uani 1 1 d . . . . .
H12 H 0.1880 0.4555 0.4593 0.026 Uiso 1 1 calc R U . . .
C13 C 0.22041(18) 0.53101(17) 0.36113(14) 0.0266(5) Uani 1 1 d . . . . .
H13 H 0.1616 0.5737 0.3551 0.032 Uiso 1 1 calc R U . . .
C14 C 0.29031(18) 0.53956(17) 0.30848(14) 0.0269(5) Uani 1 1 d . . . . .
H14 H 0.2796 0.5885 0.2666 0.032 Uiso 1 1 calc R U . . .
C15 C 0.37554(18) 0.47752(18) 0.31638(14) 0.0254(5) Uani 1 1 d . . . . .
H15 H 0.4236 0.4840 0.2802 0.030 Uiso 1 1 calc R U . . .
C16 C 0.39121(16) 0.40533(17) 0.37749(12) 0.0201(4) Uani 1 1 d . . . . .
H16 H 0.4497 0.3622 0.3825 0.024 Uiso 1 1 calc R U . . .
C17 C 0.24639(15) 0.20551(15) 0.48536(12) 0.0166(4) Uani 1 1 d . . . . .
C18 C 0.24544(16) 0.11839(16) 0.53308(13) 0.0203(4) Uani 1 1 d . . . . .
H18 H 0.2953 0.1115 0.5792 0.024 Uiso 1 1 calc R U . . .
C19 C 0.17306(17) 0.04159(17) 0.51455(14) 0.0246(5) Uani 1 1 d . . . . .
H19 H 0.1731 -0.0170 0.5479 0.030 Uiso 1 1 calc R U . . .
C20 C 0.10066(18) 0.05118(19) 0.44693(14) 0.0284(5) Uani 1 1 d . . . . .
H20 H 0.0511 -0.0011 0.4336 0.034 Uiso 1 1 calc R U . . .
C21 C 0.10061(19) 0.1366(2) 0.39895(15) 0.0320(6) Uani 1 1 d . . . . .
H21 H 0.0507 0.1430 0.3528 0.038 Uiso 1 1 calc R U . . .
C22 C 0.17312(17) 0.21350(18) 0.41767(14) 0.0259(5) Uani 1 1 d . . . . .
H22 H 0.1727 0.2718 0.3841 0.031 Uiso 1 1 calc R U . . .
C23 C 0.29193(15) 0.19326(15) 0.72752(12) 0.0163(4) Uani 1 1 d . . . . .
C24 C 0.10448(16) 0.21318(17) 0.73896(14) 0.0224(5) Uani 1 1 d . . . . .
H24 H 0.1042 0.1464 0.7678 0.027 Uiso 1 1 calc R U . . .
C25 C 0.1059(2) 0.2992(2) 0.79839(16) 0.0366(6) Uani 1 1 d . . . . .
H25A H 0.1655 0.2915 0.8398 0.055 Uiso 1 1 calc R U . . .
H25B H 0.0432 0.2970 0.8228 0.055 Uiso 1 1 calc R U . . .
H25C H 0.1100 0.3650 0.7712 0.055 Uiso 1 1 calc R U . . .
C26 C 0.01110(19) 0.2178(2) 0.67534(17) 0.0383(6) Uani 1 1 d . . . . .
H26A H 0.0110 0.2828 0.6463 0.058 Uiso 1 1 calc R U . . .
H26B H -0.0509 0.2132 0.7005 0.058 Uiso 1 1 calc R U . . .
H26C H 0.0129 0.1606 0.6382 0.058 Uiso 1 1 calc R U . . .
C27 C 0.40096(16) 0.13849(19) 0.85391(13) 0.0243(5) Uani 1 1 d . . . . .
H27 H 0.4576 0.1724 0.8306 0.029 Uiso 1 1 calc R U . . .
C28 C 0.3780(2) 0.2026(2) 0.92426(15) 0.0364(6) Uani 1 1 d . . . . .
H28A H 0.3598 0.2725 0.9062 0.055 Uiso 1 1 calc R U . . .
H28B H 0.4386 0.2047 0.9652 0.055 Uiso 1 1 calc R U . . .
H28C H 0.3208 0.1720 0.9467 0.055 Uiso 1 1 calc R U . . .
C29 C 0.43466(19) 0.0307(2) 0.87893(15) 0.0348(6) Uani 1 1 d . . . . .
H29A H 0.3782 -0.0055 0.8984 0.052 Uiso 1 1 calc R U . . .
H29B H 0.4934 0.0340 0.9215 0.052 Uiso 1 1 calc R U . . .
H29C H 0.4542 -0.0062 0.8331 0.052 Uiso 1 1 calc R U . . .

loop_
_atom_site_aniso_label
_atom_site_aniso_U_11
_atom_site_aniso_U_22
_atom_site_aniso_U_33
_atom_site_aniso_U_23
_atom_site_aniso_U_13
_atom_site_aniso_U_12
Pd 0.01421(7) 0.01137(7) 0.01312(8) 0.00029(6) 0.00291(5) -0.00004(5)
Cl1 0.0311(3) 0.0197(2) 0.0153(2) -0.00232(19) 0.0024(2) 0.0018(2)
Cl2 0.0250(2) 0.0126(2) 0.0195(2) 0.00116(18) 0.0060(2) 0.00002(18)
Fe 0.01478(13) 0.01528(14) 0.01329(14) 0.00206(11) 0.00314(11) 0.00204(11)
P 0.0139(2) 0.0133(2) 0.0125(2) 0.00063(18) 0.00184(18) -0.00052(18)
N1 0.0185(8) 0.0129(8) 0.0160(8) 0.0019(7) 0.0056(7) 0.0005(6)
N2 0.0195(9) 0.0216(9) 0.0175(9) 0.0060(7) 0.0061(7) 0.0023(7)
N3 0.0178(8) 0.0254(9) 0.0185(9) 0.0078(7) 0.0013(7) -0.0054(7)
C1 0.0172(9) 0.0160(9) 0.0105(9) 0.0021(7) 0.0036(7) 0.0004(7)
C2 0.0182(10) 0.0190(10) 0.0163(10) 0.0032(8) 0.0028(8) -0.0021(8)
C3 0.0177(10) 0.0301(12) 0.0212(11) 0.0084(9) 0.0082(8) 0.0017(9)
C4 0.0275(11) 0.0245(11) 0.0182(10) 0.0030(9) 0.0102(9) 0.0101(9)
C5 0.0254(11) 0.0178(10) 0.0123(9) 0.0003(8) 0.0051(8) 0.0015(8)
C6 0.0194(10) 0.0162(10) 0.0111(9) 0.0021(7) 0.0029(7) 0.0008(8)
C7 0.0214(10) 0.0213(10) 0.0137(10) -0.0006(8) 0.0008(8) -0.0022(8)
C8 0.0169(10) 0.0339(13) 0.0200(11) 0.0043(9) -0.0008(8) 0.0011(9)
C9 0.0270(11) 0.0218(11) 0.0173(10) 0.0048(8) 0.0039(9) 0.0096(9)
C10 0.0236(10) 0.0157(10) 0.0151(10) 0.0045(8) 0.0054(8) 0.0007(8)
C11 0.0190(9) 0.0142(9) 0.0145(10) 0.0016(8) -0.0015(8) -0.0033(8)
C12 0.0179(10) 0.0235(11) 0.0229(11) 0.0014(9) -0.0004(8) 0.0008(8)
C13 0.0246(11) 0.0215(11) 0.0300(12) 0.0031(9) -0.0082(10) 0.0013(9)
C14 0.0283(12) 0.0223(11) 0.0263(12) 0.0095(9) -0.0082(9) -0.0116(9)
C15 0.0266(11) 0.0274(12) 0.0215(11) 0.0059(9) 0.0012(9) -0.0087(9)
C16 0.0196(10) 0.0218(10) 0.0186(10) 0.0020(8) 0.0016(8) -0.0024(8)
C17 0.0175(9) 0.0162(10) 0.0163(10) -0.0027(8) 0.0036(8) -0.0020(8)
C18 0.0219(10) 0.0203(10) 0.0183(10) 0.0004(8) 0.0012(8) -0.0011(8)
C19 0.0292(12) 0.0187(11) 0.0263(12) 0.0001(9) 0.0050(9) -0.0056(9)
C20 0.0266(12) 0.0291(12) 0.0293(13) -0.0070(10) 0.0031(10) -0.0135(10)
C21 0.0286(12) 0.0386(14) 0.0256(12) 0.0020(11) -0.0062(10) -0.0107(11)
C22 0.0266(11) 0.0272(12) 0.0216(11) 0.0051(9) -0.0039(9) -0.0075(9)
C23 0.0196(10) 0.0139(9) 0.0155(10) -0.0019(8) 0.0031(8) -0.0024(8)
C24 0.0214(10) 0.0200(11) 0.0281(12) 0.0062(9) 0.0111(9) 0.0027(8)
C25 0.0406(14) 0.0410(15) 0.0312(14) -0.0074(11) 0.0152(12) 0.0066(12)
C26 0.0227(12) 0.0446(16) 0.0472(17) -0.0025(13) 0.0034(11) -0.0003(11)
C27 0.0193(10) 0.0376(13) 0.0156(10) 0.0051(9) 0.0016(8) -0.0046(9)
C28 0.0375(14) 0.0468(16) 0.0248(13) -0.0046(11) 0.0041(11) -0.0082(12)
C29 0.0282(13) 0.0502(16) 0.0250(13) 0.0073(11) 0.0011(10) 0.0124(11)

loop_
_atom_type_symbol
_atom_type_description
_atom_type_scat_dispersion_real
_atom_type_scat_dispersion_imag
_atom_type_scat_source
C C 0.0033 0.0016 'International Tables Vol C Tables 4.2.6.8 and 6.1.1.4'
H H 0.0000 0.0000 'International Tables Vol C Tables 4.2.6.8 and 6.1.1.4'
Cl Cl 0.1484 0.1585 'International Tables Vol C Tables 4.2.6.8 and 6.1.1.4'
Fe Fe 0.3463 0.8444 'International Tables Vol C Tables 4.2.6.8 and 6.1.1.4'
N N 0.0061 0.0033 'International Tables Vol C Tables 4.2.6.8 and 6.1.1.4'
P P 0.1023 0.0942 'International Tables Vol C Tables 4.2.6.8 and 6.1.1.4'
Pd Pd -0.9988 1.0072 'International Tables Vol C Tables 4.2.6.8 and 6.1.1.4'

loop_
_geom_angle_atom_site_label_1
_geom_angle_atom_site_label_2
_geom_angle_atom_site_label_3
_geom_angle
_geom_angle_site_symmetry_1
_geom_angle_site_symmetry_3
_geom_angle_publ_flag
N1 Pd P 91.43(5) . . ?
N1 Pd Cl2 174.63(5) . . ?
P Pd Cl2 91.887(19) . . ?
N1 Pd Cl1 86.58(5) . . ?
P Pd Cl1 177.245(19) . . ?
Cl2 Pd Cl1 89.959(18) . . ?
C1 Fe C2 41.48(8) . . ?
C1 Fe C7 120.26(8) . . ?
C2 Fe C7 102.95(9) . . ?
C1 Fe C8 156.37(9) . . ?
C2 Fe C8 119.37(9) . . ?
C7 Fe C8 40.93(9) . . ?
C1 Fe C9 160.80(9) . . ?
C2 Fe C9 157.41(9) . . ?
C7 Fe C9 68.73(9) . . ?
C8 Fe C9 40.84(9) . . ?
C1 Fe C5 41.33(8) . . ?
C2 Fe C5 69.29(8) . . ?
C7 Fe C5 159.12(8) . . ?
C8 Fe C5 159.76(9) . . ?
C9 Fe C5 125.46(9) . . ?
C1 Fe C4 68.82(8) . . ?
C2 Fe C4 68.50(9) . . ?
C7 Fe C4 156.21(9) . . ?
C8 Fe C4 122.52(9) . . ?
C9 Fe C4 110.28(9) . . ?
C5 Fe C4 40.52(8) . . ?
C1 Fe C6 106.55(8) . . ?
C2 Fe C6 119.83(8) . . ?
C7 Fe C6 40.76(8) . . ?
C8 Fe C6 68.51(8) . . ?
C9 Fe C6 68.29(8) . . ?
C5 Fe C6 125.17(8) . . ?
C4 Fe C6 162.68(9) . . ?
C1 Fe C3 68.84(8) . . ?
C2 Fe C3 40.62(8) . . ?
C7 Fe C3 119.07(9) . . ?
C8 Fe C3 105.50(9) . . ?
C9 Fe C3 123.74(9) . . ?
C5 Fe C3 68.31(9) . . ?
C4 Fe C3 40.29(9) . . ?
C6 Fe C3 155.28(9) . . ?
C1 Fe C10 123.53(8) . . ?
C2 Fe C10 157.67(8) . . ?
C7 Fe C10 68.80(8) . . ?
C8 Fe C10 68.70(9) . . ?
C9 Fe C10 40.64(8) . . ?
C5 Fe C10 110.74(8) . . ?
C4 Fe C10 126.97(9) . . ?
C6 Fe C10 40.67(8) . . ?
C3 Fe C10 161.52(8) . . ?
C1 P C11 105.56(9) . . ?
C1 P C17 105.11(9) . . ?
C11 P C17 104.26(9) . . ?
C1 P Pd 107.68(7) . . ?
C11 P Pd 116.42(7) . . ?
C17 P Pd 116.75(7) . . ?
C23 N1 C6 121.10(17) . . ?
C23 N1 Pd 120.13(13) . . ?
C6 N1 Pd 117.47(12) . . ?
C23 N2 C24 127.99(18) . . ?
C23 N2 H2N 109.0 . . ?
C24 N2 H2N 122.4 . . ?
C23 N3 C27 125.88(18) . . ?
C23 N3 H3N 116.6 . . ?
C27 N3 H3N 115.0 . . ?
C2 C1 C5 107.49(17) . . ?
C2 C1 P 123.07(15) . . ?
C5 C1 P 129.29(15) . . ?
C2 C1 Fe 69.41(11) . . ?
C5 C1 Fe 70.10(11) . . ?
P C1 Fe 122.40(10) . . ?
C3 C2 C1 107.81(18) . . ?
C3 C2 Fe 70.62(12) . . ?
C1 C2 Fe 69.11(11) . . ?
C3 C2 H2 126.1 . . ?
C1 C2 H2 126.1 . . ?
Fe C2 H2 125.8 . . ?
C4 C3 C2 108.46(19) . . ?
C4 C3 Fe 69.81(12) . . ?
C2 C3 Fe 68.76(12) . . ?
C4 C3 H3 125.8 . . ?
C2 C3 H3 125.8 . . ?
Fe C3 H3 127.2 . . ?
C3 C4 C5 108.64(19) . . ?
C3 C4 Fe 69.90(12) . . ?
C5 C4 Fe 69.48(12) . . ?
C3 C4 H4 125.7 . . ?
C5 C4 H4 125.7 . . ?
Fe C4 H4 126.5 . . ?
C4 C5 C1 107.59(19) . . ?
C4 C5 Fe 70.00(12) . . ?
C1 C5 Fe 68.56(11) . . ?
C4 C5 H5 126.2 . . ?
C1 C5 H5 126.2 . . ?
Fe C5 H5 126.8 . . ?
N1 C6 C7 125.50(18) . . ?
N1 C6 C10 126.23(18) . . ?
C7 C6 C10 108.15(18) . . ?
N1 C6 Fe 124.05(13) . . ?
C7 C6 Fe 68.78(11) . . ?
C10 C6 Fe 69.69(11) . . ?
C8 C7 C6 107.99(19) . . ?
C8 C7 Fe 69.60(12) . . ?
C6 C7 Fe 70.47(11) . . ?
C8 C7 H7 126.0 . . ?
C6 C7 H7 126.0 . . ?
Fe C7 H7 125.5 . . ?
C7 C8 C9 108.02(19) . . ?
C7 C8 Fe 69.47(12) . . ?
C9 C8 Fe 70.03(12) . . ?
C7 C8 H8 126.0 . . ?
C9 C8 H8 126.0 . . ?
Fe C8 H8 126.1 . . ?
C8 C9 C10 108.26(19) . . ?
C8 C9 Fe 69.14(12) . . ?
C10 C9 Fe 70.03(12) . . ?
C8 C9 H9 125.9 . . ?
C10 C9 H9 125.9 . . ?
Fe C9 H9 126.5 . . ?
C9 C10 C6 107.57(18) . . ?
C9 C10 Fe 69.32(12) . . ?
C6 C10 Fe 69.64(11) . . ?
C9 C10 H10 126.2 . . ?
C6 C10 H10 126.2 . . ?
Fe C10 H10 126.4 . . ?
C16 C11 C12 119.00(19) . . ?
C16 C11 P 121.40(16) . . ?
C12 C11 P 119.57(16) . . ?
C13 C12 C11 120.1(2) . . ?
C13 C12 H12 120.0 . . ?
C11 C12 H12 120.0 . . ?
C14 C13 C12 120.3(2) . . ?
C14 C13 H13 119.9 . . ?
C12 C13 H13 119.9 . . ?
C15 C14 C13 120.3(2) . . ?
C15 C14 H14 119.8 . . ?
C13 C14 H14 119.8 . . ?
C14 C15 C16 120.0(2) . . ?
C14 C15 H15 120.0 . . ?
C16 C15 H15 120.0 . . ?
C11 C16 C15 120.4(2) . . ?
C11 C16 H16 119.8 . . ?
C15 C16 H16 119.8 . . ?
C22 C17 C18 118.32(19) . . ?
C22 C17 P 122.04(16) . . ?
C18 C17 P 119.64(16) . . ?
C19 C18 C17 121.4(2) . . ?
C19 C18 H18 119.3 . . ?
C17 C18 H18 119.3 . . ?
C20 C19 C18 119.4(2) . . ?
C20 C19 H19 120.3 . . ?
C18 C19 H19 120.3 . . ?
C21 C20 C19 120.1(2) . . ?
C21 C20 H20 120.0 . . ?
C19 C20 H20 120.0 . . ?
C20 C21 C22 120.5(2) . . ?
C20 C21 H21 119.8 . . ?
C22 C21 H21 119.8 . . ?
C21 C22 C17 120.4(2) . . ?
C21 C22 H22 119.8 . . ?
C17 C22 H22 119.8 . . ?
N1 C23 N3 123.98(19) . . ?
N1 C23 N2 116.61(18) . . ?
N3 C23 N2 119.35(18) . . ?
N2 C24 C25 111.24(19) . . ?
N2 C24 C26 107.16(19) . . ?
C25 C24 C26 112.0(2) . . ?
N2 C24 H24 108.8 . . ?
C25 C24 H24 108.8 . . ?
C26 C24 H24 108.8 . . ?
C24 C25 H25A 109.5 . . ?
C24 C25 H25B 109.5 . . ?
H25A C25 H25B 109.5 . . ?
C24 C25 H25C 109.5 . . ?
H25A C25 H25C 109.5 . . ?
H25B C25 H25C 109.5 . . ?
C24 C26 H26A 109.5 . . ?
C24 C26 H26B 109.5 . . ?
H26A C26 H26B 109.5 . . ?
C24 C26 H26C 109.5 . . ?
H26A C26 H26C 109.5 . . ?
H26B C26 H26C 109.5 . . ?
N3 C27 C29 109.08(19) . . ?
N3 C27 C28 110.74(19) . . ?
C29 C27 C28 112.0(2) . . ?
N3 C27 H27 108.3 . . ?
C29 C27 H27 108.3 . . ?
C28 C27 H27 108.3 . . ?
C27 C28 H28A 109.5 . . ?
C27 C28 H28B 109.5 . . ?
H28A C28 H28B 109.5 . . ?
C27 C28 H28C 109.5 . . ?
H28A C28 H28C 109.5 . . ?
H28B C28 H28C 109.5 . . ?
C27 C29 H29A 109.5 . . ?
C27 C29 H29B 109.5 . . ?
H29A C29 H29B 109.5 . . ?
C27 C29 H29C 109.5 . . ?
H29A C29 H29C 109.5 . . ?
H29B C29 H29C 109.5 . . ?

loop_
_geom_bond_atom_site_label_1
_geom_bond_atom_site_label_2
_geom_bond_distance
_geom_bond_site_symmetry_2
_geom_bond_publ_flag
Pd N1 2.0432(16) . ?
Pd P 2.2710(5) . ?
Pd Cl2 2.2863(5) . ?
Pd Cl1 2.3687(5) . ?
Fe C1 2.0273(19) . ?
Fe C2 2.031(2) . ?
Fe C7 2.033(2) . ?
Fe C8 2.035(2) . ?
Fe C9 2.047(2) . ?
Fe C5 2.048(2) . ?
Fe C4 2.055(2) . ?
Fe C6 2.055(2) . ?
Fe C3 2.056(2) . ?
Fe C10 2.056(2) . ?
P C1 1.792(2) . ?
P C11 1.817(2) . ?
P C17 1.829(2) . ?
N1 C23 1.337(3) . ?
N1 C6 1.414(3) . ?
N2 C23 1.344(3) . ?
N2 C24 1.467(3) . ?
N2 H2N 0.8533 . ?
N3 C23 1.340(3) . ?
N3 C27 1.473(3) . ?
N3 H3N 0.8840 . ?
C1 C2 1.437(3) . ?
C1 C5 1.438(3) . ?
C2 C3 1.419(3) . ?
C2 H2 0.9500 . ?
C3 C4 1.416(3) . ?
C3 H3 0.9500 . ?
C4 C5 1.421(3) . ?
C4 H4 0.9500 . ?
C5 H5 0.9500 . ?
C6 C7 1.424(3) . ?
C6 C10 1.429(3) . ?
C7 C8 1.422(3) . ?
C7 H7 0.9500 . ?
C8 C9 1.424(3) . ?
C8 H8 0.9500 . ?
C9 C10 1.425(3) . ?
C9 H9 0.9500 . ?
C10 H10 0.9500 . ?
C11 C16 1.390(3) . ?
C11 C12 1.403(3) . ?
C12 C13 1.385(3) . ?
C12 H12 0.9500 . ?
C13 C14 1.381(3) . ?
C13 H13 0.9500 . ?
C14 C15 1.378(3) . ?
C14 H14 0.9500 . ?
C15 C16 1.393(3) . ?
C15 H15 0.9500 . ?
C16 H16 0.9500 . ?
C17 C22 1.393(3) . ?
C17 C18 1.396(3) . ?
C18 C19 1.389(3) . ?
C18 H18 0.9500 . ?
C19 C20 1.387(3) . ?
C19 H19 0.9500 . ?
C20 C21 1.380(3) . ?
C20 H20 0.9500 . ?
C21 C22 1.391(3) . ?
C21 H21 0.9500 . ?
C22 H22 0.9500 . ?
C24 C25 1.506(3) . ?
C24 C26 1.517(3) . ?
C24 H24 1.0000 . ?
C25 H25A 0.9800 . ?
C25 H25B 0.9800 . ?
C25 H25C 0.9800 . ?
C26 H26A 0.9800 . ?
C26 H26B 0.9800 . ?
C26 H26C 0.9800 . ?
C27 C29 1.517(3) . ?
C27 C28 1.524(3) . ?
C27 H27 1.0000 . ?
C28 H28A 0.9800 . ?
C28 H28B 0.9800 . ?
C28 H28C 0.9800 . ?
C29 H29A 0.9800 . ?
C29 H29B 0.9800 . ?
C29 H29C 0.9800 . ?
